data_4113522
loop_
_publ_author_name
'Miriam V. Bennett'
'Jeffrey R. Long'

_publ_contact_author
;
        Jeffrey R. Long
        Department of Chemistry
        University of California, Berkeley
        United States of America
;
_publ_contact_author_email jlong@cchem.berkeley.edu
_publ_contact_author_fax '510 643-3832'
_publ_contact_author_phone '510 642-0860'
_publ_section_title
;
 New Cyanometalate Building Units: Synthesis and Characterization of
 [Re(CN)7]3- and [Re(CN)8]3-
;
_journal_name_full 'Journal of the American Chemical Society'
_journal_page_first 2394
_journal_page_last 2395
_journal_paper_doi 10.1021/ja029795v
_journal_volume 125
_journal_year 2003
_chemical_compound_source synthetic
_chemical_formula_structural (Bu4N)3Re(CN)7
_chemical_formula_sum 'C55 H108 N10 Re'
_chemical_formula_weight 1095.71
_space_group_IT_number 14
_symmetry_cell_setting monoclinic
_symmetry_space_group_name_Hall '-P 2ybc'
_symmetry_space_group_name_H-M 'P 1 21/c 1'
_atom_sites_solution_hydrogens geom
_atom_sites_solution_primary direct
_atom_sites_solution_secondary difmap
_cell_angle_alpha 90.00
_cell_angle_beta 90.7550(10)
_cell_angle_gamma 90.00
_cell_formula_units_Z 8
_cell_length_a 22.9918(3)
_cell_length_b 23.0860(3)
_cell_length_c 23.0773(5)
_cell_measurement_temperature 193(2)
_cell_volume 12248.1(3)
_computing_cell_refinement
;
  SMART (Siemens, 1995), SAINT (Siemens, 1995)
;
_computing_data_collection 'SMART (Siemens, 1995)'
_computing_data_reduction
;
  SAINT (Siemens, 1995), XPREP (Siemens, 1995)
;
_computing_structure_refinement 'SHELXL-93 (Sheldrick, 1993)'
_computing_structure_solution 'SHELXS-86 (Sheldrick, 1990)'
_diffrn_ambient_temperature 143(2)
_diffrn_radiation_monochromator graphite
_diffrn_radiation_source 'fine-focus sealed tube'
_diffrn_radiation_type MoK\a
_diffrn_radiation_wavelength 0.71073
_diffrn_reflns_av_R_equivalents 0.0850
_diffrn_reflns_av_sigmaI/netI 0.1080
_diffrn_reflns_limit_h_max 26
_diffrn_reflns_limit_h_min -25
_diffrn_reflns_limit_k_max 26
_diffrn_reflns_limit_k_min -23
_diffrn_reflns_limit_l_max 16
_diffrn_reflns_limit_l_min -26
_diffrn_reflns_number 53436
_diffrn_reflns_theta_max 24.10
_diffrn_reflns_theta_min 1.76
_exptl_absorpt_coefficient_mu 2.025
_exptl_absorpt_correction_type multi-scan
_exptl_absorpt_process_details 'Blessing, Acta Cryst. (1995) A51 33'
_exptl_crystal_colour yellow
_exptl_crystal_density_diffrn 1.188
_exptl_crystal_description block
_exptl_crystal_F_000 4664
_exptl_crystal_size_max 0.14
_exptl_crystal_size_mid 0.09
_exptl_crystal_size_min 0.07
_refine_diff_density_max 2.201
_refine_diff_density_min -1.502
_refine_diff_density_rms 0.114
_refine_ls_extinction_method none
_refine_ls_goodness_of_fit_all 1.249
_refine_ls_goodness_of_fit_obs 1.364
_refine_ls_matrix_type full
_refine_ls_number_parameters 741
_refine_ls_number_reflns 14922
_refine_ls_number_restraints 0
_refine_ls_restrained_S_all 1.195
_refine_ls_restrained_S_obs 1.364
_refine_ls_R_factor_all 0.1165
_refine_ls_R_factor_obs 0.0541
_refine_ls_shift/esd_max 0.004
_refine_ls_shift/esd_mean 0.000
_refine_ls_structure_factor_coef Fsqd
_refine_ls_weighting_details 'w=1/[\s^2^(Fo^2^)+(0.0459P)^2^+0.0000P] where P=(Fo^2^+2Fc^2^)/3'
_refine_ls_weighting_scheme calc
_refine_ls_wR_factor_all 0.1489
_refine_ls_wR_factor_obs 0.1250
_reflns_number_observed 10110
_reflns_number_total 19272
_reflns_observed_criterion >2sigma(I)
_cod_data_source_file ja029795v_s2_1.cif
_cod_data_source_block compound1
_cod_depositor_comments
;
The following automatic conversions were performed:

'_refine_ls_weighting_scheme' value 'calc
w=1/[\s^2^(Fo^2^)+(0.0459P)^2^+0.0000P] where P=(Fo^2^+2Fc^2^)/3' was
changed to 'calc'. New tag '_refine_ls_weighting_details' was
created. The value of the new tag was set to
'w=1/[\s^2^(Fo^2^)+(0.0459P)^2^+0.0000P] where P=(Fo^2^+2Fc^2^)/3'.

Automatic conversion script
Id: cif_fix_values 3143 2015-03-26 13:38:13Z robertas 
;
_cod_database_code 4113522

loop_
_symmetry_equiv_pos_as_xyz
'x, y, z'
'-x, y+1/2, -z+1/2'
'-x, -y, -z'
'x, -y-1/2, z-1/2'

loop_
_atom_site_aniso_label
_atom_site_aniso_U_11
_atom_site_aniso_U_22
_atom_site_aniso_U_33
_atom_site_aniso_U_23
_atom_site_aniso_U_13
_atom_site_aniso_U_12
Re1 0.0215(2) 0.0268(3) 0.0242(2) 0.0021(2) -0.0013(2) -0.0017(2)
C1 0.025(6) 0.025(6) 0.030(7) -0.006(5) -0.008(5) 0.001(5)
N1 0.031(5) 0.051(6) 0.041(6) 0.014(5) -0.009(5) -0.004(4)
C2 0.037(6) 0.028(6) 0.024(6) -0.009(5) 0.006(5) -0.002(5)
N2 0.052(6) 0.038(6) 0.036(6) -0.010(4) 0.010(5) 0.001(4)
C3 0.044(7) 0.036(7) 0.023(6) 0.001(5) 0.008(5) -0.007(5)
N3 0.035(5) 0.055(6) 0.045(6) -0.001(5) -0.009(5) 0.003(5)
C4 0.020(6) 0.052(7) 0.026(7) 0.018(5) 0.012(5) 0.005(5)
N4 0.043(6) 0.061(7) 0.027(6) 0.002(5) -0.002(4) 0.010(5)
C5 0.027(5) 0.037(6) 0.030(6) -0.003(5) 0.011(5) -0.005(5)
N5 0.037(5) 0.051(6) 0.037(6) 0.001(5) 0.000(5) 0.007(4)
C6 0.024(6) 0.039(7) 0.029(7) -0.011(5) -0.007(5) 0.006(5)
N6 0.038(6) 0.041(6) 0.068(7) -0.020(5) -0.013(5) -0.006(5)
C7 0.031(6) 0.030(6) 0.032(7) 0.013(5) 0.008(5) 0.005(5)
N7 0.040(6) 0.039(6) 0.046(6) -0.009(5) 0.001(5) -0.001(4)
Re2 0.0217(2) 0.0292(3) 0.0445(3) 0.0053(2) 0.0020(2) 0.0005(2)
C8 0.029(6) 0.035(7) 0.051(8) 0.003(5) 0.016(6) 0.001(5)
N8 0.048(6) 0.048(6) 0.046(6) 0.016(5) 0.022(5) 0.016(5)
C9 0.033(7) 0.048(8) 0.047(8) -0.009(6) -0.017(6) -0.014(5)
N9 0.051(6) 0.051(7) 0.092(9) -0.003(6) -0.039(6) -0.001(5)
C10 0.019(6) 0.041(7) 0.041(7) 0.004(5) 0.000(5) -0.001(5)
N10 0.034(5) 0.043(6) 0.058(7) 0.008(5) 0.001(5) 0.001(4)
C11 0.035(7) 0.048(7) 0.031(7) 0.004(5) -0.007(5) -0.003(5)
N11 0.043(6) 0.065(7) 0.038(6) 0.007(5) -0.003(5) -0.009(5)
C12 0.041(7) 0.028(7) 0.045(8) 0.008(5) 0.013(6) -0.009(5)
N12 0.057(7) 0.044(6) 0.055(7) 0.004(5) -0.011(5) -0.018(5)
C13 0.033(6) 0.038(7) 0.058(8) -0.010(6) 0.015(6) -0.001(5)
N13 0.045(6) 0.046(7) 0.122(10) -0.032(6) 0.038(6) -0.006(5)
C14 0.031(6) 0.026(6) 0.053(8) -0.005(5) 0.005(6) -0.004(5)
N14 0.046(6) 0.045(6) 0.070(7) -0.007(5) 0.017(5) 0.001(5)
N15 0.042(5) 0.023(5) 0.030(5) 0.004(4) -0.002(4) 0.003(4)
N16 0.015(4) 0.045(5) 0.029(5) -0.003(4) 0.002(3) -0.003(4)
N17 0.022(4) 0.046(6) 0.059(6) -0.006(4) 0.005(4) -0.001(4)
N18 0.035(4) 0.036(5) 0.021(4) 0.001(4) 0.002(4) 0.002(4)
N19 0.050(6) 0.061(7) 0.033(5) -0.025(4) 0.007(4) -0.010(5)
N20 0.048(6) 0.026(5) 0.034(6) -0.004(4) 0.002(4) -0.002(4)

loop_
_atom_site_label
_atom_site_type_symbol
_atom_site_fract_x
_atom_site_fract_y
_atom_site_fract_z
_atom_site_U_iso_or_equiv
_atom_site_thermal_displace_type
_atom_site_occupancy
_atom_site_calc_flag
_atom_site_refinement_flags
Re1 Re 0.516559(15) 0.75798(2) 0.20921(2) 0.02416(13) Uani 1 d .
C1 C 0.5704(4) 0.8101(4) 0.1582(4) 0.026(2) Uani 1 d .
N1 N 0.6012(4) 0.8361(4) 0.1280(4) 0.041(2) Uani 1 d .
C2 C 0.4627(4) 0.7064(4) 0.2581(4) 0.030(2) Uani 1 d .
N2 N 0.4343(4) 0.6748(4) 0.2871(4) 0.042(2) Uani 1 d .
C3 C 0.5834(5) 0.7179(4) 0.2576(4) 0.034(3) Uani 1 d .
N3 N 0.6186(3) 0.6931(4) 0.2850(4) 0.045(2) Uani 1 d .
C4 C 0.5512(4) 0.6909(5) 0.1601(4) 0.032(3) Uani 1 d .
N4 N 0.5716(4) 0.6532(4) 0.1326(3) 0.044(2) Uani 1 d .
C5 C 0.4596(4) 0.7451(4) 0.1385(4) 0.031(2) Uani 1 d .
N5 N 0.4281(4) 0.7362(3) 0.1000(4) 0.042(2) Uani 1 d .
C6 C 0.4513(4) 0.8201(4) 0.2126(4) 0.031(2) Uani 1 d .
N6 N 0.4142(4) 0.8532(4) 0.2153(4) 0.049(2) Uani 1 d .
C7 C 0.5372(4) 0.8147(4) 0.2772(4) 0.031(2) Uani 1 d .
N7 N 0.5488(3) 0.8471(4) 0.3143(4) 0.042(2) Uani 1 d .
Re2 Re 0.000201(15) 0.74083(2) 0.72226(2) 0.03179(14) Uani 1 d .
C8 C -0.0546(4) 0.7958(4) 0.6744(5) 0.038(3) Uani 1 d .
N8 N -0.0867(4) 0.8247(4) 0.6471(4) 0.047(2) Uani 1 d .
C9 C 0.0557(4) 0.6842(5) 0.7676(5) 0.043(3) Uani 1 d .
N9 N 0.0872(4) 0.6523(4) 0.7927(4) 0.065(3) Uani 1 d .
C10 C -0.0408(4) 0.6764(4) 0.6738(4) 0.034(3) Uani 1 d .
N10 N -0.0667(4) 0.6413(4) 0.6468(4) 0.045(2) Uani 1 d .
C11 C -0.0644(4) 0.7040(5) 0.7743(4) 0.038(3) Uani 1 d .
N11 N -0.0972(4) 0.6806(4) 0.8052(4) 0.049(2) Uani 1 d .
C12 C -0.0119(4) 0.7949(4) 0.7924(5) 0.038(3) Uani 1 d .
N12 N -0.0213(4) 0.8252(4) 0.8305(4) 0.052(3) Uani 1 d .
C13 C 0.0645(4) 0.8039(5) 0.7210(5) 0.043(3) Uani 1 d .
N13 N 0.1000(4) 0.8408(4) 0.7211(5) 0.071(3) Uani 1 d .
C14 C 0.0540(4) 0.7259(4) 0.6498(5) 0.037(3) Uani 1 d .
N14 N 0.0831(4) 0.7169(4) 0.6103(4) 0.054(3) Uani 1 d .
N15 N 0.5239(3) 0.5110(3) 0.2386(3) 0.031(2) Uani 1 d .
N16 N 0.2576(3) 0.7453(3) 0.1854(3) 0.030(2) Uani 1 d .
N17 N 0.2431(3) 0.2666(3) 0.3041(4) 0.042(2) Uani 1 d .
N18 N 0.5275(3) 0.7500(3) 0.4598(3) 0.031(2) Uani 1 d .
N19 N -0.0215(4) 0.7778(4) 0.4824(3) 0.048(2) Uani 1 d .
N20 N 0.0117(3) 0.9951(3) 0.7697(3) 0.036(2) Uani 1 d .
C15 C 0.5444(4) 0.4625(4) 0.1995(4) 0.031(2) Uiso 1 d .
H15A H 0.5611(4) 0.4322(4) 0.2236(4) 0.038 Uiso 1 calc R
H15B H 0.5108(4) 0.4463(4) 0.1796(4) 0.038 Uiso 1 calc R
C16 C 0.5885(4) 0.4794(4) 0.1548(4) 0.041(3) Uiso 1 d .
H16A H 0.6222(4) 0.4964(4) 0.1739(4) 0.049 Uiso 1 calc R
H16B H 0.5718(4) 0.5082(4) 0.1289(4) 0.049 Uiso 1 calc R
C17 C 0.6071(5) 0.4264(4) 0.1202(5) 0.053(3) Uiso 1 d .
H17A H 0.6231(5) 0.3979(4) 0.1469(5) 0.064 Uiso 1 calc R
H17B H 0.5728(5) 0.4095(4) 0.1020(5) 0.064 Uiso 1 calc R
C18 C 0.6515(5) 0.4384(5) 0.0738(5) 0.065(4) Uiso 1 d .
H18A H 0.6596(24) 0.4033(8) 0.0531(21) 0.097 Uiso 1 calc R
H18B H 0.6867(12) 0.4526(31) 0.0916(5) 0.097 Uiso 1 calc R
H18C H 0.6364(14) 0.4670(24) 0.0473(19) 0.097 Uiso 1 calc R
C19 C 0.4929(4) 0.5567(4) 0.2033(4) 0.039(3) Uiso 1 d .
H19A H 0.4843(4) 0.5890(4) 0.2288(4) 0.046 Uiso 1 calc R
H19B H 0.5195(4) 0.5708(4) 0.1743(4) 0.046 Uiso 1 calc R
C20 C 0.4381(4) 0.5397(4) 0.1734(4) 0.049(3) Uiso 1 d .
H20A H 0.4090(4) 0.5296(4) 0.2018(4) 0.059 Uiso 1 calc R
H20B H 0.4449(4) 0.5061(4) 0.1492(4) 0.059 Uiso 1 calc R
C21 C 0.4163(5) 0.5902(5) 0.1362(5) 0.066(4) Uiso 1 d .
H21A H 0.4080(5) 0.6229(5) 0.1611(5) 0.080 Uiso 1 calc R
H21B H 0.4468(5) 0.6017(5) 0.1099(5) 0.080 Uiso 1 calc R
C22 C 0.3621(5) 0.5750(6) 0.1013(6) 0.089(4) Uiso 1 d .
H22A H 0.3505(23) 0.6078(14) 0.0782(30) 0.133 Uiso 1 calc R
H22B H 0.3313(13) 0.5650(38) 0.1272(6) 0.133 Uiso 1 calc R
H22C H 0.3701(12) 0.5428(25) 0.0764(29) 0.133 Uiso 1 calc R
C23 C 0.5735(4) 0.5414(4) 0.2697(4) 0.045(3) Uiso 1 d .
H23A H 0.5575(4) 0.5701(4) 0.2959(4) 0.053 Uiso 1 calc R
H23B H 0.5967(4) 0.5618(4) 0.2415(4) 0.053 Uiso 1 calc R
C24 C 0.6133(5) 0.5006(5) 0.3045(5) 0.056(3) Uiso 1 d .
H24A H 0.6290(5) 0.4715(5) 0.2787(5) 0.067 Uiso 1 calc R
H24B H 0.5906(5) 0.4808(5) 0.3336(5) 0.067 Uiso 1 calc R
C25 C 0.6636(5) 0.5333(5) 0.3342(5) 0.075(4) Uiso 1 d .
H25A H 0.6928(5) 0.5057(5) 0.3471(5) 0.090 Uiso 1 calc R
H25B H 0.6815(5) 0.5590(5) 0.3064(5) 0.090 Uiso 1 calc R
C26 C 0.6449(6) 0.5658(6) 0.3819(6) 0.100(5) Uiso 1 d .
H26A H 0.6209(36) 0.5973(26) 0.3686(7) 0.149 Uiso 1 calc R
H26B H 0.6781(6) 0.5810(35) 0.4025(25) 0.149 Uiso 1 calc R
H26C H 0.6229(36) 0.5415(12) 0.4073(22) 0.149 Uiso 1 calc R
C27 C 0.4820(4) 0.4830(4) 0.2822(4) 0.030(2) Uiso 1 d .
H27A H 0.4496(4) 0.4663(4) 0.2607(4) 0.035 Uiso 1 calc R
H27B H 0.5023(4) 0.4514(4) 0.3015(4) 0.035 Uiso 1 calc R
C28 C 0.4579(4) 0.5223(4) 0.3278(4) 0.037(3) Uiso 1 d .
H28A H 0.4444(4) 0.5581(4) 0.3100(4) 0.044 Uiso 1 calc R
H28B H 0.4882(4) 0.5319(4) 0.3559(4) 0.044 Uiso 1 calc R
C29 C 0.4077(4) 0.4924(4) 0.3580(4) 0.039(3) Uiso 1 d .
H29A H 0.3757(4) 0.4875(4) 0.3307(4) 0.046 Uiso 1 calc R
H29B H 0.4201(4) 0.4543(4) 0.3707(4) 0.046 Uiso 1 calc R
C30 C 0.3870(4) 0.5269(4) 0.4098(4) 0.052(3) Uiso 1 d .
H30A H 0.3571(20) 0.5057(13) 0.4292(17) 0.078 Uiso 1 calc R
H30B H 0.3718(26) 0.5635(12) 0.3969(5) 0.078 Uiso 1 calc R
H30C H 0.4191(7) 0.5334(24) 0.4361(14) 0.078 Uiso 1 calc R
C31 C 0.2104(4) 0.7205(4) 0.1454(4) 0.037(3) Uiso 1 d .
H31A H 0.1830(4) 0.6990(4) 0.1686(4) 0.044 Uiso 1 calc R
H31B H 0.1895(4) 0.7523(4) 0.1274(4) 0.044 Uiso 1 calc R
C32 C 0.2328(4) 0.6814(4) 0.0986(4) 0.043(3) Uiso 1 d .
H32A H 0.2529(4) 0.6487(4) 0.1163(4) 0.052 Uiso 1 calc R
H32B H 0.2605(4) 0.7024(4) 0.0753(4) 0.052 Uiso 1 calc R
C33 C 0.1832(4) 0.6590(4) 0.0597(4) 0.049(3) Uiso 1 d .
H33A H 0.1567(4) 0.6361(4) 0.0827(4) 0.059 Uiso 1 calc R
H33B H 0.1617(4) 0.6916(4) 0.0439(4) 0.059 Uiso 1 calc R
C34 C 0.2058(5) 0.6223(5) 0.0106(4) 0.061(3) Uiso 1 d .
H34A H 0.1736(5) 0.6083(25) -0.0124(18) 0.091 Uiso 1 calc R
H34B H 0.2273(26) 0.5901(17) 0.0262(5) 0.091 Uiso 1 calc R
H34C H 0.2307(24) 0.6453(9) -0.0132(18) 0.091 Uiso 1 calc R
C35 C 0.2920(4) 0.6991(4) 0.2164(4) 0.034(2) Uiso 1 d .
H35A H 0.3221(4) 0.7176(4) 0.2397(4) 0.041 Uiso 1 calc R
H35B H 0.3110(4) 0.6752(4) 0.1877(4) 0.041 Uiso 1 calc R
C36 C 0.2561(4) 0.6596(4) 0.2559(4) 0.042(3) Uiso 1 d .
H36A H 0.2437(4) 0.6814(4) 0.2895(4) 0.050 Uiso 1 calc R
H36B H 0.2216(4) 0.6465(4) 0.2351(4) 0.050 Uiso 1 calc R
C37 C 0.2916(4) 0.6079(4) 0.2753(4) 0.044(3) Uiso 1 d .
H37A H 0.3273(4) 0.6211(4) 0.2940(4) 0.052 Uiso 1 calc R
H37B H 0.3020(4) 0.5848(4) 0.2419(4) 0.052 Uiso 1 calc R
C38 C 0.2569(5) 0.5707(5) 0.3178(5) 0.060(3) Uiso 1 d .
H38A H 0.2514(26) 0.5918(12) 0.3531(12) 0.089 Uiso 1 calc R
H38B H 0.2780(15) 0.5356(14) 0.3260(24) 0.089 Uiso 1 calc R
H38C H 0.2198(13) 0.5613(26) 0.3008(13) 0.089 Uiso 1 calc R
C39 C 0.2273(4) 0.7854(4) 0.2278(4) 0.032(2) Uiso 1 d .
H39A H 0.2102(4) 0.8173(4) 0.2063(4) 0.038 Uiso 1 calc R
H39B H 0.1958(4) 0.7643(4) 0.2457(4) 0.038 Uiso 1 calc R
C40 C 0.2659(4) 0.8096(4) 0.2747(4) 0.045(3) Uiso 1 d .
H40A H 0.3019(4) 0.8231(4) 0.2578(4) 0.054 Uiso 1 calc R
H40B H 0.2756(4) 0.7792(4) 0.3022(4) 0.054 Uiso 1 calc R
C41 C 0.2368(5) 0.8604(5) 0.3073(5) 0.058(3) Uiso 1 d .
H41A H 0.1977(5) 0.8492(5) 0.3178(5) 0.070 Uiso 1 calc R
H41B H 0.2586(5) 0.8681(5) 0.3428(5) 0.070 Uiso 1 calc R
C42 C 0.2341(5) 0.9152(5) 0.2711(5) 0.079(4) Uiso 1 d .
H42A H 0.2165(33) 0.9457(11) 0.2931(14) 0.119 Uiso 1 calc R
H42B H 0.2114(30) 0.9082(12) 0.2366(18) 0.119 Uiso 1 calc R
H42C H 0.2728(6) 0.9265(20) 0.2606(30) 0.119 Uiso 1 calc R
C43 C 0.3025(4) 0.7797(4) 0.1502(4) 0.036(3) Uiso 1 d .
H43A H 0.3304(4) 0.7970(4) 0.1769(4) 0.043 Uiso 1 calc R
H43B H 0.3235(4) 0.7529(4) 0.1258(4) 0.043 Uiso 1 calc R
C44 C 0.2771(4) 0.8269(4) 0.1124(4) 0.047(3) Uiso 1 d .
H44A H 0.2583(4) 0.8555(4) 0.1365(4) 0.056 Uiso 1 calc R
H44B H 0.2481(4) 0.8105(4) 0.0864(4) 0.056 Uiso 1 calc R
C45 C 0.3242(5) 0.8555(5) 0.0777(5) 0.062(3) Uiso 1 d .
H45A H 0.3447(5) 0.8261(5) 0.0559(5) 0.075 Uiso 1 calc R
H45B H 0.3520(5) 0.8735(5) 0.1041(5) 0.075 Uiso 1 calc R
C46 C 0.3008(5) 0.9019(5) 0.0350(5) 0.072(4) Uiso 1 d .
H46A H 0.3315(10) 0.9282(20) 0.0254(27) 0.108 Uiso 1 calc R
H46B H 0.2697(23) 0.9229(23) 0.0529(14) 0.108 Uiso 1 calc R
H46C H 0.2865(32) 0.8834(6) 0.0004(15) 0.108 Uiso 1 calc R
C47 C 0.2092(4) 0.3086(5) 0.3426(4) 0.050(3) Uiso 1 d .
H47A H 0.1821(4) 0.3301(5) 0.3183(4) 0.060 Uiso 1 calc R
H47B H 0.1865(4) 0.2860(5) 0.3696(4) 0.060 Uiso 1 calc R
C48 C 0.2457(5) 0.3515(5) 0.3769(5) 0.060(3) Uiso 1 d .
H48A H 0.2761(5) 0.3308(5) 0.3979(5) 0.072 Uiso 1 calc R
H48B H 0.2642(5) 0.3782(5) 0.3505(5) 0.072 Uiso 1 calc R
C49 C 0.2101(5) 0.3843(5) 0.4182(5) 0.069(4) Uiso 1 d .
H49A H 0.1928(5) 0.3576(5) 0.4455(5) 0.083 Uiso 1 calc R
H49B H 0.1787(5) 0.4035(5) 0.3973(5) 0.083 Uiso 1 calc R
C50 C 0.2453(5) 0.4294(5) 0.4515(5) 0.077(4) Uiso 1 d .
H50A H 0.2212(11) 0.4476(25) 0.4798(24) 0.116 Uiso 1 calc R
H50B H 0.2594(30) 0.4581(20) 0.4251(7) 0.116 Uiso 1 calc R
H50C H 0.2777(21) 0.4110(8) 0.4707(29) 0.116 Uiso 1 calc R
C51 C 0.2827(4) 0.2987(4) 0.2629(4) 0.044(3) Uiso 1 d .
H51A H 0.3061(4) 0.2705(4) 0.2426(4) 0.053 Uiso 1 calc R
H51B H 0.3089(4) 0.3228(4) 0.2856(4) 0.053 Uiso 1 calc R
C52 C 0.2518(4) 0.3368(4) 0.2181(4) 0.051(3) Uiso 1 d .
H52A H 0.2241(4) 0.3618(4) 0.2373(4) 0.062 Uiso 1 calc R
H52B H 0.2305(4) 0.3127(4) 0.1907(4) 0.062 Uiso 1 calc R
C53 C 0.2964(5) 0.3741(5) 0.1854(5) 0.056(3) Uiso 1 d .
H53A H 0.3271(5) 0.3492(5) 0.1712(5) 0.067 Uiso 1 calc R
H53B H 0.2773(5) 0.3920(5) 0.1522(5) 0.067 Uiso 1 calc R
C54 C 0.3232(5) 0.4214(5) 0.2238(5) 0.067(4) Uiso 1 d .
H54A H 0.3439(27) 0.4484(18) 0.2001(6) 0.101 Uiso 1 calc R
H54B H 0.3496(25) 0.4041(6) 0.2513(22) 0.101 Uiso 1 calc R
H54C H 0.2930(6) 0.4413(22) 0.2440(25) 0.101 Uiso 1 calc R
C55 C 0.2820(4) 0.2271(4) 0.3399(4) 0.045(3) Uiso 1 d .
H55A H 0.3006(4) 0.1996(4) 0.3143(4) 0.054 Uiso 1 calc R
H55B H 0.3123(4) 0.2502(4) 0.3583(4) 0.054 Uiso 1 calc R
C56 C 0.2501(5) 0.1941(5) 0.3861(5) 0.065(3) Uiso 1 d .
H56A H 0.2139(5) 0.1791(5) 0.3699(5) 0.078 Uiso 1 calc R
H56B H 0.2405(5) 0.2202(5) 0.4175(5) 0.078 Uiso 1 calc R
C57 C 0.2863(7) 0.1443(7) 0.4096(7) 0.111(6) Uiso 1 d .
H57A H 0.2695(7) 0.1302(7) 0.4452(7) 0.134 Uiso 1 calc R
H57B H 0.3254(7) 0.1577(7) 0.4182(7) 0.134 Uiso 1 calc R
C58 C 0.2884(7) 0.0953(7) 0.3653(6) 0.119(6) Uiso 1 d .
H58A H 0.3087(44) 0.0628(19) 0.3818(18) 0.179 Uiso 1 calc R
H58B H 0.3083(43) 0.1084(17) 0.3314(21) 0.179 Uiso 1 calc R
H58C H 0.2495(7) 0.0840(34) 0.3548(37) 0.179 Uiso 1 calc R
C59 C 0.1974(4) 0.2317(4) 0.2700(4) 0.049(3) Uiso 1 d .
H59A H 0.1707(4) 0.2146(4) 0.2974(4) 0.059 Uiso 1 calc R
H59B H 0.1752(4) 0.2582(4) 0.2458(4) 0.059 Uiso 1 calc R
C60 C 0.2209(5) 0.1841(5) 0.2322(5) 0.055(3) Uiso 1 d .
H60A H 0.2398(5) 0.1547(5) 0.2559(5) 0.066 Uiso 1 calc R
H60B H 0.2493(5) 0.1997(5) 0.2057(5) 0.066 Uiso 1 calc R
C61 C 0.1695(5) 0.1574(5) 0.1979(5) 0.065(4) Uiso 1 d .
H61A H 0.1390(5) 0.1473(5) 0.2248(5) 0.078 Uiso 1 calc R
H61B H 0.1539(5) 0.1861(5) 0.1712(5) 0.078 Uiso 1 calc R
C62 C 0.1860(6) 0.1049(6) 0.1648(6) 0.094(5) Uiso 1 d .
H62A H 0.1543(16) 0.0935(24) 0.1399(30) 0.142 Uiso 1 calc R
H62B H 0.1950(39) 0.0740(13) 0.1913(6) 0.142 Uiso 1 calc R
H62C H 0.2195(25) 0.1132(13) 0.1419(31) 0.142 Uiso 1 calc R
C63 C 0.4758(4) 0.7557(4) 0.4176(4) 0.036(2) Uiso 1 d .
H63A H 0.4852(4) 0.7844(4) 0.3885(4) 0.043 Uiso 1 calc R
H63B H 0.4699(4) 0.7190(4) 0.3980(4) 0.043 Uiso 1 calc R
C64 C 0.4200(4) 0.7731(4) 0.4464(4) 0.046(3) Uiso 1 d .
H64A H 0.4222(4) 0.8134(4) 0.4578(4) 0.055 Uiso 1 calc R
H64B H 0.4147(4) 0.7499(4) 0.4810(4) 0.055 Uiso 1 calc R
C65 C 0.3671(4) 0.7642(4) 0.4046(5) 0.050(3) Uiso 1 d .
H65A H 0.3350(4) 0.7881(4) 0.4173(5) 0.061 Uiso 1 calc R
H65B H 0.3776(4) 0.7766(4) 0.3660(5) 0.061 Uiso 1 calc R
C66 C 0.3479(5) 0.7015(5) 0.4026(5) 0.084(4) Uiso 1 d .
H66A H 0.3147(23) 0.6978(8) 0.3773(29) 0.126 Uiso 1 calc R
H66B H 0.3379(35) 0.6890(12) 0.4409(8) 0.126 Uiso 1 calc R
H66C H 0.3791(14) 0.6779(7) 0.3884(35) 0.126 Uiso 1 calc R
C67 C 0.5193(4) 0.6978(4) 0.4984(4) 0.032(2) Uiso 1 d .
H67A H 0.4846(4) 0.7036(4) 0.5211(4) 0.039 Uiso 1 calc R
H67B H 0.5521(4) 0.6956(4) 0.5253(4) 0.039 Uiso 1 calc R
C68 C 0.5140(4) 0.6407(4) 0.4668(4) 0.040(3) Uiso 1 d .
H68A H 0.5427(4) 0.6391(4) 0.4364(4) 0.049 Uiso 1 calc R
H68B H 0.4758(4) 0.6379(4) 0.4488(4) 0.049 Uiso 1 calc R
C69 C 0.5234(4) 0.5887(4) 0.5089(4) 0.041(3) Uiso 1 d .
H69A H 0.5612(4) 0.5922(4) 0.5278(4) 0.049 Uiso 1 calc R
H69B H 0.5229(4) 0.5529(4) 0.4869(4) 0.049 Uiso 1 calc R
C70 C 0.4753(4) 0.5862(4) 0.5558(4) 0.044(3) Uiso 1 d .
H70A H 0.4782(16) 0.6199(13) 0.5801(16) 0.067 Uiso 1 calc R
H70B H 0.4805(16) 0.5520(13) 0.5790(17) 0.067 Uiso 1 calc R
H70C H 0.4377(4) 0.5852(26) 0.5373(4) 0.067 Uiso 1 calc R
C71 C 0.5822(4) 0.7434(4) 0.4222(4) 0.039(3) Uiso 1 d .
H71A H 0.5744(4) 0.7145(4) 0.3926(4) 0.047 Uiso 1 calc R
H71B H 0.5893(4) 0.7799(4) 0.4027(4) 0.047 Uiso 1 calc R
C72 C 0.6378(4) 0.7258(5) 0.4559(4) 0.049(3) Uiso 1 d .
H72A H 0.6426(4) 0.7501(5) 0.4899(4) 0.059 Uiso 1 calc R
H72B H 0.6348(4) 0.6858(5) 0.4685(4) 0.059 Uiso 1 calc R
C73 C 0.6903(5) 0.7327(5) 0.4166(5) 0.056(3) Uiso 1 d .
H73A H 0.6958(5) 0.7734(5) 0.4076(5) 0.067 Uiso 1 calc R
H73B H 0.6833(5) 0.7122(5) 0.3805(5) 0.067 Uiso 1 calc R
C74 C 0.7459(5) 0.7088(5) 0.4463(5) 0.070(4) Uiso 1 d .
H74A H 0.7779(9) 0.7117(32) 0.4202(13) 0.106 Uiso 1 calc R
H74B H 0.7400(13) 0.6690(11) 0.4565(31) 0.106 Uiso 1 calc R
H74C H 0.7544(20) 0.7309(22) 0.4806(19) 0.106 Uiso 1 calc R
C75 C 0.5335(4) 0.8020(4) 0.4989(4) 0.039(3) Uiso 1 d .
H75A H 0.5667(4) 0.7960(4) 0.5245(4) 0.047 Uiso 1 calc R
H75B H 0.4992(4) 0.8044(4) 0.5228(4) 0.047 Uiso 1 calc R
C76 C 0.5410(5) 0.8596(5) 0.4677(5) 0.051(3) Uiso 1 d .
C77B C 0.5296(10) 0.9085(10) 0.5074(10) 0.064(7) Uiso 0.50 d P
C77 C 0.6007(15) 0.8831(16) 0.4804(14) 0.119(12) Uiso 0.50 d P
C78 C 0.6149(16) 0.9310(17) 0.4530(16) 0.137(13) Uiso 0.50 d P
C78B C 0.5409(11) 0.9653(11) 0.4798(11) 0.077(8) Uiso 0.50 d P
C79 C 0.0016(4) 0.8195(4) 0.5292(4) 0.044(3) Uiso 1 d .
H79A H -0.0299(4) 0.8275(4) 0.5556(4) 0.053 Uiso 1 calc R
H79B H 0.0317(4) 0.7995(4) 0.5511(4) 0.053 Uiso 1 calc R
C80 C 0.0257(5) 0.8758(4) 0.5100(4) 0.048(3) Uiso 1 d .
H80A H 0.0003(5) 0.8927(4) 0.4807(4) 0.057 Uiso 1 calc R
H80B H 0.0636(5) 0.8698(4) 0.4930(4) 0.057 Uiso 1 calc R
C81 C 0.0315(5) 0.9182(4) 0.5630(4) 0.050(3) Uiso 1 d .
H81A H -0.0070(5) 0.9286(4) 0.5760(4) 0.060 Uiso 1 calc R
H81B H 0.0515(5) 0.8985(4) 0.5946(4) 0.060 Uiso 1 calc R
C82 C 0.0641(4) 0.9723(4) 0.5486(4) 0.051(3) Uiso 1 d .
H82A H 0.0611(24) 0.9994(12) 0.5799(13) 0.077 Uiso 1 calc R
H82B H 0.0479(19) 0.9892(16) 0.5139(16) 0.077 Uiso 1 calc R
H82C H 0.1043(7) 0.9631(6) 0.5425(28) 0.077 Uiso 1 calc R
C83 C 0.0242(5) 0.7725(5) 0.4354(5) 0.054(3) Uiso 1 d .
H83A H 0.0074(5) 0.7508(5) 0.4033(5) 0.065 Uiso 1 calc R
H83B H 0.0329(5) 0.8110(5) 0.4212(5) 0.065 Uiso 1 calc R
C84 C 0.0801(5) 0.7440(5) 0.4535(5) 0.061(3) Uiso 1 d .
H84A H 0.0737(5) 0.7029(5) 0.4591(5) 0.073 Uiso 1 calc R
H84B H 0.0937(5) 0.7604(5) 0.4899(5) 0.073 Uiso 1 calc R
C85 C 0.1265(5) 0.7533(5) 0.4062(5) 0.072(4) Uiso 1 d .
H85A H 0.1124(5) 0.7363(5) 0.3702(5) 0.087 Uiso 1 calc R
H85B H 0.1312(5) 0.7946(5) 0.3998(5) 0.087 Uiso 1 calc R
C86 C 0.1844(6) 0.7278(6) 0.4210(6) 0.086(4) Uiso 1 d .
H86A H 0.2083(14) 0.7278(36) 0.3872(11) 0.130 Uiso 1 calc R
H86B H 0.1794(6) 0.6887(14) 0.4344(37) 0.130 Uiso 1 calc R
H86C H 0.2028(17) 0.7504(23) 0.4510(27) 0.130 Uiso 1 calc R
C87 C -0.0745(5) 0.8016(6) 0.4524(5) 0.072(4) Uiso 1 d .
H87A H -0.0842(5) 0.7773(6) 0.4194(5) 0.086 Uiso 1 calc R
H87B H -0.0660(5) 0.8401(6) 0.4381(5) 0.086 Uiso 1 calc R
C88 C -0.1282(6) 0.8048(6) 0.4938(6) 0.086(4) Uiso 1 d .
H88A H -0.1174(6) 0.8231(6) 0.5302(6) 0.103 Uiso 1 calc R
H88B H -0.1430(6) 0.7663(6) 0.5017(6) 0.103 Uiso 1 calc R
C89 C -0.1751(7) 0.8421(7) 0.4601(7) 0.115(6) Uiso 1 d .
H89A H -0.1729(7) 0.8335(7) 0.4191(7) 0.139 Uiso 1 calc R
H89B H -0.2135(7) 0.8311(7) 0.4730(7) 0.139 Uiso 1 calc R
C90 C -0.1679(8) 0.9022(8) 0.4681(7) 0.148(7) Uiso 1 d .
H90A H -0.2054(8) 0.9206(11) 0.4679(61) 0.222 Uiso 1 calc R
H90B H -0.1450(51) 0.9177(13) 0.4374(34) 0.222 Uiso 1 calc R
H90C H -0.1487(55) 0.9092(8) 0.5046(29) 0.222 Uiso 1 calc R
C91 C -0.0329(5) 0.7214(5) 0.5115(5) 0.069(4) Uiso 1 d .
H91A H -0.0581(5) 0.7284(5) 0.5442(5) 0.082 Uiso 1 calc R
H91B H 0.0037(5) 0.7066(5) 0.5268(5) 0.082 Uiso 1 calc R
C92 C -0.0613(6) 0.6740(6) 0.4729(6) 0.094(5) Uiso 1 d .
H92A H -0.0460(6) 0.6757(6) 0.4339(6) 0.113 Uiso 1 calc R
H92B H -0.1031(6) 0.6792(6) 0.4708(6) 0.113 Uiso 1 calc R
C93 C -0.0446(7) 0.6112(7) 0.5039(7) 0.117(6) Uiso 1 d .
H93A H -0.0028(7) 0.6059(7) 0.5054(7) 0.141 Uiso 1 calc R
H93B H -0.0592(7) 0.6100(7) 0.5432(7) 0.141 Uiso 1 calc R
C94 C -0.0693(10) 0.5702(10) 0.4721(10) 0.235(12) Uiso 1 d .
H94A H -0.1086(35) 0.5643(73) 0.4845(69) 0.352 Uiso 1 calc R
H94B H -0.0478(61) 0.5348(29) 0.4766(82) 0.352 Uiso 1 calc R
H94C H -0.0695(94) 0.5816(47) 0.4321(16) 0.352 Uiso 1 calc R
C95 C -0.0222(4) 1.0403(4) 0.8038(4) 0.041(3) Uiso 1 d .
H95A H 0.0022(4) 1.0538(4) 0.8356(4) 0.049 Uiso 1 calc R
H95B H -0.0297(4) 1.0732(4) 0.7786(4) 0.049 Uiso 1 calc R
C96 C -0.0799(5) 1.0198(5) 0.8283(5) 0.058(3) Uiso 1 d .
H96A H -0.0742(5) 0.9845(5) 0.8504(5) 0.070 Uiso 1 calc R
H96B H -0.1074(5) 1.0119(5) 0.7970(5) 0.070 Uiso 1 calc R
C97 C -0.1032(5) 1.0677(5) 0.8673(5) 0.066(4) Uiso 1 d .
H97A H -0.0750(5) 1.0759(5) 0.8978(5) 0.079 Uiso 1 calc R
H97B H -0.1088(5) 1.1027(5) 0.8447(5) 0.079 Uiso 1 calc R
C98 C -0.1607(5) 1.0502(5) 0.8943(5) 0.084(4) Uiso 1 d .
H98A H -0.1898(11) 1.0458(37) 0.8644(6) 0.126 Uiso 1 calc R
H98B H -0.1727(20) 1.0797(18) 0.9210(28) 0.126 Uiso 1 calc R
H98C H -0.1558(11) 1.0142(19) 0.9146(32) 0.126 Uiso 1 calc R
C99 C -0.0265(4) 0.9638(4) 0.7265(4) 0.045(3) Uiso 1 d .
H99A H -0.0569(4) 0.9438(4) 0.7474(4) 0.054 Uiso 1 calc R
H99B H -0.0033(4) 0.9346(4) 0.7072(4) 0.054 Uiso 1 calc R
C100 C -0.0552(4) 1.0031(4) 0.6800(4) 0.047(3) Uiso 1 d .
H10A H -0.0649(4) 1.0401(4) 0.6971(4) 0.057 Uiso 1 calc R
H10B H -0.0279(4) 1.0100(4) 0.6491(4) 0.057 Uiso 1 calc R
C101 C -0.1095(5) 0.9757(5) 0.6551(5) 0.055(3) Uiso 1 d .
H10C H -0.1372(5) 0.9692(5) 0.6858(5) 0.066 Uiso 1 calc R
H10D H -0.1000(5) 0.9385(5) 0.6382(5) 0.066 Uiso 1 calc R
C102 C -0.1369(5) 1.0147(5) 0.6086(5) 0.071(4) Uiso 1 d .
H10E H -0.1734(17) 0.9986(18) 0.5961(25) 0.106 Uiso 1 calc R
H10F H -0.1113(16) 1.0175(28) 0.5762(15) 0.106 Uiso 1 calc R
H10G H -0.1432(32) 1.0526(11) 0.6245(11) 0.106 Uiso 1 calc R
C103 C 0.0607(4) 1.0268(4) 0.7404(4) 0.039(3) Uiso 1 d .
H10H H 0.0439(4) 1.0529(4) 0.7117(4) 0.047 Uiso 1 calc R
H10I H 0.0808(4) 1.0503(4) 0.7691(4) 0.047 Uiso 1 calc R
C104 C 0.1047(4) 0.9888(4) 0.7109(4) 0.043(3) Uiso 1 d .
H10J H 0.1185(4) 0.9595(4) 0.7379(4) 0.051 Uiso 1 calc R
H10K H 0.0863(4) 0.9692(4) 0.6783(4) 0.051 Uiso 1 calc R
C105 C 0.1553(5) 1.0238(5) 0.6899(5) 0.057(3) Uiso 1 d .
H10L H 0.1749(5) 1.0417(5) 0.7228(5) 0.069 Uiso 1 calc R
H10M H 0.1411(5) 1.0544(5) 0.6647(5) 0.069 Uiso 1 calc R
C106 C 0.1988(4) 0.9865(4) 0.6570(4) 0.054(3) Uiso 1 d .
H10N H 0.2310(14) 1.0100(8) 0.6453(25) 0.081 Uiso 1 calc R
H10O H 0.1801(9) 0.9702(23) 0.6233(16) 0.081 Uiso 1 calc R
H10P H 0.2127(22) 0.9558(17) 0.6817(10) 0.081 Uiso 1 calc R
C107 C 0.0356(4) 0.9502(4) 0.8102(4) 0.041(3) Uiso 1 d .
H10Q H 0.0554(4) 0.9212(4) 0.7873(4) 0.049 Uiso 1 calc R
H10R H 0.0031(4) 0.9312(4) 0.8286(4) 0.049 Uiso 1 calc R
C108 C 0.0775(5) 0.9707(5) 0.8576(5) 0.057(3) Uiso 1 d .
H10S H 0.0578(5) 0.9977(5) 0.8829(5) 0.069 Uiso 1 calc R
H10T H 0.1100(5) 0.9907(5) 0.8403(5) 0.069 Uiso 1 calc R
C109 C 0.1002(5) 0.9186(5) 0.8936(5) 0.065(4) Uiso 1 d .
H10U H 0.0673(5) 0.8971(5) 0.9083(5) 0.078 Uiso 1 calc R
H10V H 0.1219(5) 0.8929(5) 0.8685(5) 0.078 Uiso 1 calc R
C110 C 0.1391(5) 0.9370(6) 0.9442(5) 0.087(4) Uiso 1 d .
H11A H 0.1489(32) 0.9037(8) 0.9673(22) 0.130 Uiso 1 calc R
H11B H 0.1189(15) 0.9647(29) 0.9676(22) 0.130 Uiso 1 calc R
H11C H 0.1741(18) 0.9542(36) 0.9297(5) 0.130 Uiso 1 calc R

loop_
_atom_type_symbol
_atom_type_description
_atom_type_scat_dispersion_real
_atom_type_scat_dispersion_imag
_atom_type_scat_source
C C 0.0033 0.0016 'International Tables Vol C Tables 4.2.6.8 and 6.1.1.4'
H H 0.0000 0.0000 'International Tables Vol C Tables 4.2.6.8 and 6.1.1.4'
N N 0.0061 0.0033 'International Tables Vol C Tables 4.2.6.8 and 6.1.1.4'
Re Re -1.0185 7.2310 'International Tables Vol C Tables 4.2.6.8 and 6.1.1.4'

loop_
_geom_angle_atom_site_label_1
_geom_angle_atom_site_label_2
_geom_angle_atom_site_label_3
_geom_angle
C2 Re1 C6 86.5(4)
C2 Re1 C4 96.0(4)
C6 Re1 C4 144.6(4)
C2 Re1 C7 94.7(3)
C6 Re1 C7 72.3(3)
C4 Re1 C7 142.0(4)
C2 Re1 C1 179.0(3)
C6 Re1 C1 93.3(4)
C4 Re1 C1 83.6(4)
C7 Re1 C1 86.1(4)
C2 Re1 C5 88.3(4)
C6 Re1 C5 71.6(3)
C4 Re1 C5 73.2(3)
C7 Re1 C5 143.5(4)
C1 Re1 C5 90.7(3)
C2 Re1 C3 84.0(4)
C6 Re1 C3 143.8(4)
C4 Re1 C3 71.3(4)
C7 Re1 C3 73.7(4)
C1 Re1 C3 96.8(3)
C5 Re1 C3 142.6(4)
N1 C1 Re1 175.9(9)
N2 C2 Re1 176.3(9)
N3 C3 Re1 176.3(9)
N4 C4 Re1 179.0(8)
N5 C5 Re1 178.0(9)
N6 C6 Re1 177.9(9)
N7 C7 Re1 178.7(9)
C12 Re2 C13 72.0(4)
C12 Re2 C10 142.1(4)
C13 Re2 C10 144.3(4)
C12 Re2 C8 87.7(4)
C13 Re2 C8 89.5(4)
C10 Re2 C8 83.3(4)
C12 Re2 C9 94.2(4)
C13 Re2 C9 90.9(4)
C10 Re2 C9 95.3(4)
C8 Re2 C9 178.1(4)
C12 Re2 C11 72.1(4)
C13 Re2 C11 143.2(4)
C10 Re2 C11 72.5(4)
C8 Re2 C11 97.0(4)
C9 Re2 C11 83.8(4)
C12 Re2 C14 143.3(4)
C13 Re2 C14 71.3(4)
C10 Re2 C14 74.0(4)
C8 Re2 C14 92.1(4)
C9 Re2 C14 86.3(4)
C11 Re2 C14 144.0(4)
N8 C8 Re2 177.3(9)
N9 C9 Re2 179.3(10)
N10 C10 Re2 176.6(8)
N11 C11 Re2 174.7(9)
N12 C12 Re2 176.8(10)
N13 C13 Re2 178.1(9)
N14 C14 Re2 179.0(9)
C19 N15 C23 106.2(7)
C19 N15 C15 110.2(7)
C23 N15 C15 112.8(7)
C19 N15 C27 110.5(7)
C23 N15 C27 110.9(7)
C15 N15 C27 106.2(7)
C35 N16 C39 111.6(7)
C35 N16 C31 112.7(7)
C39 N16 C31 106.9(6)
C35 N16 C43 105.3(6)
C39 N16 C43 109.9(7)
C31 N16 C43 110.5(7)
C55 N17 C51 106.3(7)
C55 N17 C59 111.0(8)
C51 N17 C59 110.4(8)
C55 N17 C47 111.4(8)
C51 N17 C47 111.6(8)
C59 N17 C47 106.3(7)
C75 N18 C67 107.0(6)
C75 N18 C63 112.0(7)
C67 N18 C63 110.1(7)
C75 N18 C71 110.2(7)
C67 N18 C71 111.2(7)
C63 N18 C71 106.4(6)
C91 N19 C87 112.5(9)
C91 N19 C83 112.2(8)
C87 N19 C83 105.4(8)
C91 N19 C79 106.9(8)
C87 N19 C79 111.5(8)
C83 N19 C79 108.3(8)
C107 N20 C99 106.7(7)
C107 N20 C103 110.3(7)
C99 N20 C103 111.6(7)
C107 N20 C95 109.8(7)
C99 N20 C95 111.8(8)
C103 N20 C95 106.7(7)
C16 C15 N15 115.6(7)
C15 C16 C17 110.2(8)
C18 C17 C16 114.8(9)
C20 C19 N15 117.3(8)
C19 C20 C21 109.2(9)
C22 C21 C20 112.6(10)
N15 C23 C24 113.8(8)
C23 C24 C25 111.8(9)
C26 C25 C24 112.2(11)
C28 C27 N15 116.2(7)
C27 C28 C29 109.5(8)
C30 C29 C28 111.7(8)
C32 C31 N16 114.4(8)
C31 C32 C33 111.4(8)
C34 C33 C32 111.6(9)
N16 C35 C36 114.8(7)
C37 C36 C35 110.6(8)
C36 C37 C38 110.4(8)
C40 C39 N16 114.8(7)
C39 C40 C41 112.2(8)
C42 C41 C40 112.2(10)
C44 C43 N16 114.8(7)
C43 C44 C45 110.4(8)
C44 C45 C46 113.3(9)
C48 C47 N17 115.7(8)
C49 C48 C47 111.4(10)
C48 C49 C50 112.4(10)
N17 C51 C52 115.4(8)
C51 C52 C53 110.2(9)
C54 C53 C52 112.4(9)
C56 C55 N17 113.5(8)
C55 C56 C57 111.4(11)
C56 C57 C58 110.1(12)
C60 C59 N17 115.5(8)
C59 C60 C61 108.0(9)
C62 C61 C60 112.9(10)
C64 C63 N18 113.7(7)
C63 C64 C65 110.8(8)
C66 C65 C64 111.7(9)
N18 C67 C68 114.8(7)
C67 C68 C69 111.2(8)
C68 C69 C70 111.6(8)
C72 C71 N18 114.8(8)
C73 C72 C71 109.3(8)
C72 C73 C74 110.8(9)
N18 C75 C76 115.0(8)
C77B C76 C77 76.8(16)
C77B C76 C75 110.6(13)
C77 C76 C75 109.4(16)
C76 C77B C78B 112.1(19)
C76 C77B C77 52.1(13)
C78B C77B C77 88.6(19)
C78 C77 C76 116.1(31)
C78 C77 C77B 96.9(29)
C76 C77 C77B 51.1(13)
C77 C78 C78B 88.1(28)
C77B C78B C78 86.4(19)
C80 C79 N19 117.8(8)
C79 C80 C81 110.1(8)
C82 C81 C80 112.7(9)
C84 C83 N19 115.7(9)
C83 C84 C85 109.8(9)
C86 C85 C84 113.8(10)
N19 C87 C88 112.2(10)
C87 C88 C89 105.3(11)
C90 C89 C88 113.3(14)
N19 C91 C92 115.6(10)
C91 C92 C93 106.0(11)
C94 C93 C92 106.9(16)
C96 C95 N20 115.5(8)
C95 C96 C97 107.9(9)
C98 C97 C96 111.3(10)
N20 C99 C100 114.8(8)
C101 C100 C99 111.3(8)
C100 C101 C102 110.6(9)
C104 C103 N20 115.4(8)
C105 C104 C103 111.2(9)
C104 C105 C106 111.9(9)
N20 C107 C108 117.2(8)
C107 C108 C109 110.4(9)
C110 C109 C108 112.6(10)

loop_
_geom_bond_atom_site_label_1
_geom_bond_atom_site_label_2
_geom_bond_distance
Re1 C2 2.064(10)
Re1 C6 2.079(10)
Re1 C4 2.083(11)
Re1 C7 2.092(11)
Re1 C1 2.099(10)
Re1 C5 2.101(10)
Re1 C3 2.103(11)
C1 N1 1.165(11)
C2 N2 1.191(11)
C3 N3 1.169(11)
C4 N4 1.179(11)
C5 N5 1.158(11)
C6 N6 1.147(11)
C7 N7 1.166(11)
Re2 C12 2.065(11)
Re2 C13 2.075(11)
Re2 C10 2.080(11)
Re2 C8 2.093(11)
Re2 C9 2.097(11)
Re2 C11 2.103(11)
Re2 C14 2.123(11)
C8 N8 1.173(11)
C9 N9 1.179(12)
C10 N10 1.179(11)
C11 N11 1.175(11)
C12 N12 1.148(12)
C13 N13 1.179(12)
C14 N14 1.154(11)
N15 C19 1.507(11)
N15 C23 1.513(11)
N15 C15 1.517(11)
N15 C27 1.546(11)
N16 C35 1.503(11)
N16 C39 1.522(11)
N16 C31 1.527(11)
N16 C43 1.543(11)
N17 C55 1.517(12)
N17 C51 1.518(12)
N17 C59 1.532(12)
N17 C47 1.535(12)
N18 C75 1.507(11)
N18 C67 1.511(10)
N18 C63 1.532(11)
N18 C71 1.545(11)
N19 C91 1.491(13)
N19 C87 1.496(13)
N19 C83 1.524(12)
N19 C79 1.537(11)
N20 C107 1.494(11)
N20 C99 1.504(11)
N20 C103 1.511(11)
N20 C95 1.527(11)
C15 C16 1.507(12)
C16 C17 1.525(13)
C17 C18 1.516(13)
C19 C20 1.481(12)
C20 C21 1.528(14)
C21 C22 1.517(15)
C23 C24 1.533(13)
C24 C25 1.536(14)
C25 C26 1.404(15)
C27 C28 1.500(12)
C28 C29 1.522(12)
C29 C30 1.519(12)
C31 C32 1.503(12)
C32 C33 1.533(13)
C33 C34 1.512(13)
C35 C36 1.536(12)
C36 C37 1.512(12)
C37 C38 1.534(13)
C39 C40 1.499(12)
C40 C41 1.548(14)
C41 C42 1.518(14)
C43 C44 1.507(12)
C44 C45 1.510(13)
C45 C46 1.546(14)
C47 C48 1.514(13)
C48 C49 1.476(14)
C49 C50 1.522(14)
C51 C52 1.526(12)
C52 C53 1.543(13)
C53 C54 1.531(14)
C55 C56 1.508(14)
C56 C57 1.52(2)
C57 C58 1.52(2)
C59 C60 1.509(13)
C60 C61 1.543(14)
C61 C62 1.485(15)
C63 C64 1.506(13)
C64 C65 1.554(13)
C65 C66 1.514(14)
C67 C68 1.511(12)
C68 C69 1.558(12)
C69 C70 1.558(12)
C71 C72 1.542(13)
C72 C73 1.528(14)
C73 C74 1.544(14)
C75 C76 1.523(13)
C76 C77B 1.48(2)
C76 C77 1.50(3)
C77B C78B 1.48(3)
C77B C77 1.85(4)
C77 C78 1.32(4)
C78 C78B 1.98(4)
C79 C80 1.483(13)
C80 C81 1.570(13)
C81 C82 1.496(13)
C83 C84 1.498(14)
C84 C85 1.55(2)
C85 C86 1.49(2)
C87 C88 1.57(2)
C88 C89 1.58(2)
C89 C90 1.41(2)
C91 C92 1.55(2)
C92 C93 1.66(2)
C93 C94 1.32(2)
C95 C96 1.525(13)
C96 C97 1.528(14)
C97 C98 1.522(15)
C99 C100 1.548(12)
C100 C101 1.506(13)
C101 C102 1.529(13)
C103 C104 1.508(12)
C104 C105 1.502(13)
C105 C106 1.529(13)
C107 C108 1.525(12)
C108 C109 1.549(14)
C109 C110 1.523(14)
